data_7020614
loop_
_publ_author_name
'Jiang, Chunfang'
'Stephan, Douglas W.'

_publ_section_title
;
 Phosphinimine-borane combinations in frustrated Lewis pair chemistry.
;
_journal_issue 3
_journal_name_full 'Dalton transactions (Cambridge, England : 2003)'
_journal_page_first 630
_journal_page_last 637
_journal_paper_doi 10.1039/c2dt30720k
_journal_volume 42
_journal_year 2013
_chemical_formula_sum 'C42 H17 B F20 N P'
_chemical_formula_weight 957.35
_chemical_name_systematic
;
?
;
_space_group_IT_number 14
_symmetry_cell_setting monoclinic
_symmetry_space_group_name_Hall '-P 2yn'
_symmetry_space_group_name_H-M 'P 1 21/n 1'
_atom_sites_solution_hydrogens geom
_atom_sites_solution_primary direct
_atom_sites_solution_secondary difmap
_audit_creation_method SHELXL-97
_cell_angle_alpha 90.00
_cell_angle_beta 94.530(2)
_cell_angle_gamma 90.00
_cell_formula_units_Z 4
_cell_length_a 11.7826(7)
_cell_length_b 16.5070(10)
_cell_length_c 19.9076(13)
_cell_measurement_reflns_used 8220
_cell_measurement_temperature 293(2)
_cell_measurement_theta_max 24.72
_cell_measurement_theta_min 2.30
_cell_volume 3859.8(4)
_computing_cell_refinement 'Bruker SAINT'
_computing_data_collection 'Bruker APEX2'
_computing_data_reduction 'Bruker SAINT'
_computing_molecular_graphics 'Bruker SHELXTL'
_computing_publication_material 'Bruker SHELXTL'
_computing_structure_refinement 'SHELXL-97 (Sheldrick, 1997)'
_computing_structure_solution 'SHELXS-97 (Sheldrick, 2008)'
_diffrn_ambient_temperature 293(2)
_diffrn_measured_fraction_theta_full 0.994
_diffrn_measured_fraction_theta_max 0.994
_diffrn_measurement_device_type 'Bruker APEX-II CCD'
_diffrn_measurement_method '\f and \w scans'
_diffrn_radiation_monochromator graphite
_diffrn_radiation_source 'fine-focus sealed tube'
_diffrn_radiation_type MoK\a
_diffrn_radiation_wavelength 0.71073
_diffrn_reflns_av_R_equivalents 0.0355
_diffrn_reflns_av_sigmaI/netI 0.0372
_diffrn_reflns_limit_h_max 15
_diffrn_reflns_limit_h_min -11
_diffrn_reflns_limit_k_max 21
_diffrn_reflns_limit_k_min -21
_diffrn_reflns_limit_l_max 25
_diffrn_reflns_limit_l_min -23
_diffrn_reflns_number 34172
_diffrn_reflns_theta_full 27.57
_diffrn_reflns_theta_max 27.57
_diffrn_reflns_theta_min 1.60
_diffrn_standards_number 0
_exptl_absorpt_coefficient_mu 0.203
_exptl_absorpt_correction_T_max 0.9567
_exptl_absorpt_correction_T_min 0.9491
_exptl_absorpt_correction_type none
_exptl_crystal_colour colourless
_exptl_crystal_density_diffrn 1.647
_exptl_crystal_density_method 'not measured'
_exptl_crystal_description block
_exptl_crystal_F_000 1904
_exptl_crystal_size_max 0.26
_exptl_crystal_size_mid 0.24
_exptl_crystal_size_min 0.22
_refine_diff_density_max 0.538
_refine_diff_density_min -0.427
_refine_diff_density_rms 0.050
_refine_ls_extinction_method none
_refine_ls_goodness_of_fit_ref 0.997
_refine_ls_hydrogen_treatment mixed
_refine_ls_matrix_type full
_refine_ls_number_parameters 594
_refine_ls_number_reflns 8872
_refine_ls_number_restraints 0
_refine_ls_restrained_S_all 0.997
_refine_ls_R_factor_all 0.0884
_refine_ls_R_factor_gt 0.0514
_refine_ls_shift/su_max 0.011
_refine_ls_shift/su_mean 0.002
_refine_ls_structure_factor_coef Fsqd
_refine_ls_weighting_details 'calc w=1/[\s^2^(Fo^2^)+(0.0476P)^2^+2.7606P] where P=(Fo^2^+2Fc^2^)/3'
_refine_ls_weighting_scheme calc
_refine_ls_wR_factor_gt 0.1153
_refine_ls_wR_factor_ref 0.1336
_reflns_number_gt 5638
_reflns_number_total 8872
_reflns_threshold_expression >2sigma(I)
_cod_data_source_file c2dt30720k.txt
_cod_data_source_block cj015_0m
_cod_depositor_comments
;
The following automatic conversions were performed:

'_symmetry_cell_setting' value 'Monoclinic' changed to 'monoclinic'
according to /home/saulius/struct/CIF-dictionaries/cif_core.dic
dictionary named 'cif_core.dic' version 2.4.2 from 2011-04-26.

Automatic conversion script
Id: cif_fix_values 1891 2012-01-12 08:04:46Z andrius 
;
_cod_original_sg_symbol_H-M P2(1)/n
_cod_database_code 7020614

loop_
_symmetry_equiv_pos_as_xyz
'x, y, z'
'-x+1/2, y+1/2, -z+1/2'
'-x, -y, -z'
'x-1/2, -y-1/2, z-1/2'

loop_
_atom_site_label
_atom_site_type_symbol
_atom_site_fract_x
_atom_site_fract_y
_atom_site_fract_z
_atom_site_U_iso_or_equiv
_atom_site_adp_type
_atom_site_occupancy
_atom_site_symmetry_multiplicity
_atom_site_calc_flag
_atom_site_refinement_flags
C1 C 0.73604(19) 0.48005(14) -0.33731(12) 0.0398(5) Uani 1 1 d .
C2 C 0.6450(2) 0.43257(16) -0.32359(13) 0.0500(6) Uani 1 1 d .
C3 C 0.6197(3) 0.35875(17) -0.35410(15) 0.0599(8) Uani 1 1 d .
C4 C 0.6869(3) 0.32948(16) -0.40073(17) 0.0645(9) Uani 1 1 d .
C5 C 0.7763(3) 0.3748(2) -0.41799(19) 0.0750(10) Uani 1 1 d .
C6 C 0.7983(2) 0.44805(17) -0.38690(16) 0.0584(7) Uani 1 1 d .
C7 C 0.72272(19) 0.64589(14) -0.34439(12) 0.0387(5) Uani 1 1 d .
C8 C 0.6486(2) 0.64700(15) -0.40171(12) 0.0451(6) Uani 1 1 d .
C9 C 0.6141(2) 0.71698(19) -0.43565(13) 0.0568(7) Uani 1 1 d .
C10 C 0.6521(3) 0.79027(17) -0.41150(15) 0.0589(8) Uani 1 1 d .
C11 C 0.7235(2) 0.79349(15) -0.35441(15) 0.0527(7) Uani 1 1 d .
C12 C 0.7575(2) 0.72260(15) -0.32318(13) 0.0441(6) Uani 1 1 d .
C13 C 0.7390(2) 0.57403(13) -0.22408(12) 0.0389(5) Uani 1 1 d .
C14 C 0.8144(2) 0.55082(15) -0.17112(13) 0.0482(6) Uani 1 1 d .
C15 C 0.7958(3) 0.56277(17) -0.10396(14) 0.0615(8) Uani 1 1 d .
C16 C 0.6970(3) 0.59772(19) -0.08808(14) 0.0651(8) Uani 1 1 d .
C17 C 0.6185(3) 0.62024(18) -0.13758(15) 0.0612(8) Uani 1 1 d .
C18 C 0.6407(2) 0.60762(16) -0.20362(13) 0.0497(6) Uani 1 1 d .
C19 C 0.52288(19) 0.76039(14) 0.12732(12) 0.0400(5) Uani 1 1 d .
C20 C 0.4679(2) 0.77529(15) 0.06476(13) 0.0438(6) Uani 1 1 d .
C21 C 0.4268(2) 0.71318(18) 0.02383(13) 0.0526(7) Uani 1 1 d .
C22 C 0.4418(2) 0.63454(17) 0.04477(15) 0.0559(7) Uani 1 1 d .
C23 C 0.4963(2) 0.61854(16) 0.10661(15) 0.0515(7) Uani 1 1 d .
C24 C 0.5354(2) 0.68076(16) 0.14741(13) 0.0450(6) Uani 1 1 d .
C25 C 0.7830(2) 0.77570(15) 0.18242(14) 0.0453(6) Uani 1 1 d .
C26 C 0.7962(2) 0.74720(17) 0.11738(15) 0.0553(7) Uani 1 1 d .
H26 H 0.7572 0.7717 0.0803 0.066 Uiso 1 1 calc R
C27 C 0.8671(3) 0.68265(19) 0.1086(2) 0.0709(9) Uani 1 1 d .
H27 H 0.8759 0.6630 0.0656 0.085 Uiso 1 1 calc R
C28 C 0.9247(3) 0.6474(2) 0.1632(2) 0.0807(11) Uani 1 1 d .
H28 H 0.9718 0.6033 0.1569 0.097 Uiso 1 1 calc R
C29 C 0.9145(3) 0.6759(2) 0.2270(2) 0.0801(10) Uani 1 1 d .
H29 H 0.9560 0.6521 0.2635 0.096 Uiso 1 1 calc R
C30 C 0.8422(2) 0.74031(18) 0.23742(17) 0.0610(8) Uani 1 1 d .
H30 H 0.8337 0.7593 0.2807 0.073 Uiso 1 1 calc R
C31 C 0.6829(2) 0.88590(14) 0.27909(12) 0.0398(5) Uani 1 1 d .
C32 C 0.6168(3) 0.84129(16) 0.32039(13) 0.0564(7) Uani 1 1 d .
H32 H 0.5764 0.7964 0.3033 0.068 Uiso 1 1 calc R
C33 C 0.6113(3) 0.86353(19) 0.38651(14) 0.0634(8) Uani 1 1 d .
H33 H 0.5672 0.8337 0.4143 0.076 Uiso 1 1 calc R
C34 C 0.6704(3) 0.92932(19) 0.41155(14) 0.0606(7) Uani 1 1 d .
H34 H 0.6659 0.9445 0.4563 0.073 Uiso 1 1 calc R
C35 C 0.7362(3) 0.97297(19) 0.37129(14) 0.0622(8) Uani 1 1 d .
H35 H 0.7765 1.0175 0.3890 0.075 Uiso 1 1 calc R
C36 C 0.7437(2) 0.95209(16) 0.30489(13) 0.0510(6) Uani 1 1 d .
H36 H 0.7890 0.9820 0.2778 0.061 Uiso 1 1 calc R
C37 C 0.7246(2) 0.94140(15) 0.14555(12) 0.0428(6) Uani 1 1 d .
C38 C 0.8320(2) 0.95198(18) 0.12406(16) 0.0631(8) Uani 1 1 d .
H38 H 0.8875 0.9124 0.1326 0.076 Uiso 1 1 calc R
C39 C 0.8568(3) 1.0218(2) 0.08981(19) 0.0819(11) Uani 1 1 d .
H39 H 0.9292 1.0294 0.0752 0.098 Uiso 1 1 calc R
C40 C 0.7756(3) 1.0795(2) 0.07745(18) 0.0857(11) Uani 1 1 d .
H40 H 0.7928 1.1263 0.0543 0.103 Uiso 1 1 calc R
C41 C 0.6694(3) 1.0699(2) 0.0984(2) 0.0919(12) Uani 1 1 d .
H41 H 0.6147 1.1099 0.0897 0.110 Uiso 1 1 calc R
C42 C 0.6430(3) 1.0007(2) 0.13268(17) 0.0724(9) Uani 1 1 d .
H42 H 0.5704 0.9940 0.1471 0.087 Uiso 1 1 calc R
N1 N 0.55690(19) 0.82438(14) 0.17172(12) 0.0474(5) Uani 1 1 d .
B1 B 0.7715(2) 0.56684(16) -0.30211(13) 0.0376(6) Uani 1 1 d .
F1 F 0.57401(16) 0.45767(13) -0.27878(10) 0.0900(7) Uani 1 1 d .
F2 F 0.52792(19) 0.31674(13) -0.33866(10) 0.0986(7) Uani 1 1 d .
F3 F 0.66339(18) 0.25750(10) -0.43045(12) 0.0987(7) Uani 1 1 d .
F4 F 0.84187(19) 0.34826(16) -0.46680(15) 0.1309(11) Uani 1 1 d .
F5 F 0.88566(16) 0.49121(13) -0.40916(11) 0.0965(7) Uani 1 1 d .
F6 F 0.60466(13) 0.57748(10) -0.42795(8) 0.0613(4) Uani 1 1 d .
F7 F 0.54238(17) 0.71239(13) -0.49151(9) 0.0850(6) Uani 1 1 d .
F8 F 0.61769(18) 0.85863(11) -0.44395(10) 0.0875(6) Uani 1 1 d .
F9 F 0.75996(16) 0.86569(9) -0.32994(10) 0.0759(5) Uani 1 1 d .
F10 F 0.83014(13) 0.73005(9) -0.26750(8) 0.0584(4) Uani 1 1 d .
F11 F 0.91380(14) 0.51546(10) -0.18407(9) 0.0692(5) Uani 1 1 d .
F12 F 0.87597(19) 0.54066(13) -0.05513(9) 0.0965(7) Uani 1 1 d .
F13 F 0.6789(2) 0.60950(14) -0.02259(9) 0.1007(7) Uani 1 1 d .
F14 F 0.52048(19) 0.65414(14) -0.12191(11) 0.0988(7) Uani 1 1 d .
F15 F 0.55691(13) 0.63115(12) -0.25031(9) 0.0716(5) Uani 1 1 d .
F16 F 0.45147(14) 0.85129(9) 0.04425(8) 0.0626(4) Uani 1 1 d .
F17 F 0.37063(16) 0.72979(12) -0.03557(9) 0.0794(5) Uani 1 1 d .
F18 F 0.40239(16) 0.57367(11) 0.00559(10) 0.0859(6) Uani 1 1 d .
F19 F 0.50810(16) 0.54180(10) 0.12760(10) 0.0785(5) Uani 1 1 d .
F20 F 0.58548(14) 0.66295(10) 0.20827(8) 0.0645(4) Uani 1 1 d .
P1 P 0.68681(5) 0.85638(4) 0.19367(3) 0.03777(15) Uani 1 1 d .
H1 H 0.507(3) 0.8525(18) 0.1797(15) 0.060(9) Uiso 1 1 d .
H2 H 0.8807(14) 0.5713(10) -0.3002(8) 0.006(4) Uiso 1 1 d .

loop_
_atom_site_aniso_label
_atom_site_aniso_U_11
_atom_site_aniso_U_22
_atom_site_aniso_U_33
_atom_site_aniso_U_23
_atom_site_aniso_U_13
_atom_site_aniso_U_12
C1 0.0376(13) 0.0364(12) 0.0449(13) 0.0010(10) 0.0008(10) -0.0013(10)
C2 0.0564(16) 0.0502(15) 0.0437(14) 0.0006(12) 0.0064(12) -0.0121(13)
C3 0.0683(19) 0.0484(16) 0.0604(18) 0.0136(14) -0.0111(15) -0.0265(15)
C4 0.071(2) 0.0342(14) 0.084(2) -0.0122(14) -0.0198(18) 0.0032(14)
C5 0.0528(18) 0.071(2) 0.101(3) -0.0418(19) 0.0057(17) 0.0066(16)
C6 0.0433(15) 0.0561(17) 0.077(2) -0.0183(15) 0.0104(13) -0.0071(13)
C7 0.0370(12) 0.0396(12) 0.0408(13) 0.0015(10) 0.0120(10) -0.0013(10)
C8 0.0465(14) 0.0479(14) 0.0420(13) 0.0003(11) 0.0093(11) 0.0000(12)
C9 0.0573(17) 0.072(2) 0.0425(15) 0.0160(14) 0.0104(13) 0.0161(15)
C10 0.0688(19) 0.0474(16) 0.0648(19) 0.0231(14) 0.0327(16) 0.0182(14)
C11 0.0571(16) 0.0371(14) 0.0679(18) 0.0054(13) 0.0306(14) 0.0027(12)
C12 0.0433(14) 0.0415(14) 0.0492(15) -0.0003(11) 0.0140(11) -0.0005(11)
C13 0.0432(13) 0.0298(11) 0.0434(13) 0.0006(10) 0.0011(10) -0.0038(10)
C14 0.0528(15) 0.0364(13) 0.0540(16) 0.0052(11) -0.0041(12) -0.0050(12)
C15 0.090(2) 0.0479(16) 0.0438(16) 0.0120(13) -0.0151(15) -0.0226(16)
C16 0.098(3) 0.0568(18) 0.0420(16) -0.0053(13) 0.0180(16) -0.0243(18)
C17 0.075(2) 0.0567(17) 0.0557(18) -0.0015(14) 0.0275(16) -0.0039(15)
C18 0.0519(16) 0.0501(15) 0.0479(15) 0.0055(12) 0.0084(12) 0.0012(12)
C19 0.0324(12) 0.0424(13) 0.0464(14) -0.0066(11) 0.0094(10) -0.0032(10)
C20 0.0403(13) 0.0445(14) 0.0476(14) -0.0024(11) 0.0105(11) 0.0036(11)
C21 0.0448(14) 0.0682(19) 0.0446(15) -0.0138(13) 0.0016(11) 0.0057(13)
C22 0.0459(15) 0.0548(17) 0.0677(19) -0.0278(14) 0.0079(13) -0.0061(13)
C23 0.0449(15) 0.0397(14) 0.0713(19) -0.0040(13) 0.0139(13) -0.0041(11)
C24 0.0398(13) 0.0510(15) 0.0451(14) 0.0027(12) 0.0087(11) -0.0058(11)
C25 0.0365(13) 0.0391(13) 0.0612(16) 0.0019(12) 0.0095(11) -0.0020(10)
C26 0.0465(15) 0.0524(16) 0.0687(19) -0.0048(13) 0.0148(13) -0.0012(12)
C27 0.0600(19) 0.0557(18) 0.101(3) -0.0121(18) 0.0292(18) 0.0018(15)
C28 0.062(2) 0.0497(18) 0.135(3) 0.005(2) 0.033(2) 0.0101(16)
C29 0.063(2) 0.068(2) 0.110(3) 0.030(2) 0.0079(19) 0.0152(17)
C30 0.0521(17) 0.0570(17) 0.074(2) 0.0115(15) 0.0056(14) 0.0039(14)
C31 0.0445(13) 0.0354(12) 0.0393(13) 0.0029(10) 0.0019(10) -0.0013(10)
C32 0.0748(19) 0.0482(16) 0.0476(16) -0.0017(12) 0.0137(14) -0.0193(14)
C33 0.081(2) 0.0663(19) 0.0448(16) 0.0073(14) 0.0150(14) -0.0121(16)
C34 0.0727(19) 0.0705(19) 0.0382(14) -0.0017(13) 0.0018(13) 0.0013(16)
C35 0.071(2) 0.0612(18) 0.0522(17) -0.0109(14) -0.0070(14) -0.0143(15)
C36 0.0544(16) 0.0495(15) 0.0489(15) 0.0022(12) 0.0025(12) -0.0133(12)
C37 0.0412(13) 0.0493(14) 0.0384(13) 0.0072(11) 0.0052(10) -0.0015(11)
C38 0.0473(16) 0.0606(18) 0.083(2) 0.0211(16) 0.0156(15) 0.0015(13)
C39 0.063(2) 0.082(2) 0.105(3) 0.034(2) 0.0288(19) -0.0058(18)
C40 0.089(3) 0.082(2) 0.089(3) 0.050(2) 0.025(2) 0.005(2)
C41 0.082(2) 0.092(3) 0.104(3) 0.059(2) 0.024(2) 0.026(2)
C42 0.0539(17) 0.080(2) 0.086(2) 0.0399(18) 0.0193(16) 0.0154(16)
N1 0.0341(11) 0.0487(13) 0.0602(14) -0.0173(11) 0.0084(10) 0.0000(10)
B1 0.0359(14) 0.0348(13) 0.0420(15) -0.0013(11) 0.0024(11) -0.0030(11)
F1 0.0798(13) 0.1138(16) 0.0821(13) -0.0353(11) 0.0423(10) -0.0528(12)
F2 0.1195(17) 0.0860(14) 0.0901(14) 0.0040(11) 0.0070(12) -0.0677(13)
F3 0.1019(15) 0.0439(10) 0.1420(19) -0.0318(11) -0.0427(13) 0.0058(10)
F4 0.0859(15) 0.140(2) 0.171(2) -0.1062(19) 0.0342(15) -0.0055(14)
F5 0.0726(12) 0.1128(16) 0.1106(16) -0.0533(13) 0.0484(11) -0.0383(12)
F6 0.0663(10) 0.0609(10) 0.0542(9) -0.0038(8) -0.0119(8) -0.0030(8)
F7 0.0928(14) 0.1033(15) 0.0565(11) 0.0197(10) -0.0099(10) 0.0250(11)
F8 0.1117(15) 0.0683(12) 0.0872(13) 0.0419(10) 0.0370(11) 0.0327(11)
F9 0.0872(13) 0.0346(8) 0.1103(15) 0.0002(9) 0.0355(11) -0.0024(8)
F10 0.0604(9) 0.0446(8) 0.0695(10) -0.0099(7) 0.0004(8) -0.0089(7)
F11 0.0616(10) 0.0629(10) 0.0798(12) 0.0111(9) -0.0145(9) 0.0148(8)
F12 0.1180(16) 0.1070(16) 0.0584(11) 0.0266(11) -0.0322(11) -0.0253(13)
F13 0.155(2) 0.1061(16) 0.0438(10) -0.0106(10) 0.0279(11) -0.0416(14)
F14 0.1044(16) 0.1115(17) 0.0880(14) -0.0060(12) 0.0561(12) 0.0169(13)
F15 0.0498(9) 0.1017(14) 0.0651(10) 0.0192(9) 0.0159(8) 0.0245(9)
F16 0.0687(10) 0.0524(9) 0.0663(10) 0.0058(8) 0.0029(8) 0.0118(8)
F17 0.0786(12) 0.1020(14) 0.0545(10) -0.0187(10) -0.0145(9) 0.0146(10)
F18 0.0809(13) 0.0751(12) 0.1000(14) -0.0465(11) -0.0029(11) -0.0100(10)
F19 0.0787(12) 0.0426(9) 0.1151(15) 0.0030(9) 0.0126(11) -0.0073(8)
F20 0.0670(10) 0.0678(11) 0.0580(10) 0.0151(8) 0.0008(8) -0.0102(8)
P1 0.0355(3) 0.0378(3) 0.0404(3) 0.0003(3) 0.0052(2) -0.0023(3)

loop_
_atom_type_symbol
_atom_type_description
_atom_type_scat_dispersion_real
_atom_type_scat_dispersion_imag
_atom_type_scat_source
C C 0.0033 0.0016 'International Tables Vol C Tables 4.2.6.8 and 6.1.1.4'
H H 0.0000 0.0000 'International Tables Vol C Tables 4.2.6.8 and 6.1.1.4'
N N 0.0061 0.0033 'International Tables Vol C Tables 4.2.6.8 and 6.1.1.4'
B B 0.0013 0.0007 'International Tables Vol C Tables 4.2.6.8 and 6.1.1.4'
F F 0.0171 0.0103 'International Tables Vol C Tables 4.2.6.8 and 6.1.1.4'
P P 0.1023 0.0942 'International Tables Vol C Tables 4.2.6.8 and 6.1.1.4'

loop_
_geom_angle_atom_site_label_1
_geom_angle_atom_site_label_2
_geom_angle_atom_site_label_3
_geom_angle
C2 C1 C6 113.0(2)
C2 C1 B1 126.3(2)
C6 C1 B1 120.6(2)
F1 C2 C1 119.7(2)
F1 C2 C3 116.2(2)
C1 C2 C3 124.1(3)
F2 C3 C4 119.8(3)
F2 C3 C2 120.3(3)
C4 C3 C2 119.8(3)
F3 C4 C5 120.7(3)
F3 C4 C3 120.3(3)
C5 C4 C3 118.9(3)
C4 C5 F4 119.9(3)
C4 C5 C6 119.5(3)
F4 C5 C6 120.5(3)
F5 C6 C5 115.9(3)
F5 C6 C1 119.5(2)
C5 C6 C1 124.6(3)
C8 C7 C12 113.1(2)
C8 C7 B1 127.6(2)
C12 C7 B1 119.3(2)
F6 C8 C9 115.7(2)
F6 C8 C7 120.5(2)
C9 C8 C7 123.8(2)
F7 C9 C10 120.6(3)
F7 C9 C8 119.9(3)
C10 C9 C8 119.5(3)
F8 C10 C11 120.7(3)
F8 C10 C9 119.7(3)
C11 C10 C9 119.5(2)
F9 C11 C10 119.7(2)
F9 C11 C12 121.2(3)
C10 C11 C12 119.0(3)
F10 C12 C11 116.0(2)
F10 C12 C7 119.1(2)
C11 C12 C7 124.9(3)
C18 C13 C14 113.1(2)
C18 C13 B1 125.3(2)
C14 C13 B1 121.5(2)
F11 C14 C13 119.4(2)
F11 C14 C15 116.8(2)
C13 C14 C15 123.8(3)
F12 C15 C16 120.7(3)
F12 C15 C14 120.0(3)
C16 C15 C14 119.3(3)
C17 C16 F13 120.9(3)
C17 C16 C15 119.8(3)
F13 C16 C15 119.3(3)
F14 C17 C16 119.9(3)
F14 C17 C18 121.1(3)
C16 C17 C18 119.0(3)
F15 C18 C13 119.8(2)
F15 C18 C17 115.3(2)
C13 C18 C17 124.9(3)
C20 C19 C24 117.6(2)
C20 C19 N1 121.4(2)
C24 C19 N1 120.8(2)
F16 C20 C21 119.1(2)
F16 C20 C19 119.5(2)
C21 C20 C19 121.4(2)
F17 C21 C22 120.4(2)
F17 C21 C20 119.9(3)
C22 C21 C20 119.7(3)
F18 C22 C21 120.4(3)
F18 C22 C23 119.9(3)
C21 C22 C23 119.8(2)
F19 C23 C24 120.3(3)
F19 C23 C22 119.6(2)
C24 C23 C22 120.1(2)
F20 C24 C23 118.5(2)
F20 C24 C19 120.1(2)
C23 C24 C19 121.4(2)
C30 C25 C26 120.4(3)
C30 C25 P1 120.3(2)
C26 C25 P1 119.2(2)
C27 C26 C25 119.5(3)
C28 C27 C26 119.9(3)
C27 C28 C29 121.2(3)
C28 C29 C30 120.1(3)
C25 C30 C29 118.9(3)
C36 C31 C32 119.9(2)
C36 C31 P1 121.40(19)
C32 C31 P1 118.75(19)
C33 C32 C31 119.8(3)
C34 C33 C32 120.1(3)
C33 C34 C35 120.2(3)
C34 C35 C36 121.0(3)
C35 C36 C31 118.9(3)
C38 C37 C42 119.7(2)
C38 C37 P1 122.9(2)
C42 C37 P1 117.4(2)
C37 C38 C39 119.6(3)
C40 C39 C38 120.0(3)
C39 C40 C41 121.0(3)
C40 C41 C42 119.9(3)
C41 C42 C37 119.8(3)
C19 N1 P1 128.12(18)
C7 B1 C1 114.33(19)
C7 B1 C13 109.46(19)
C1 B1 C13 113.60(19)
N1 P1 C31 104.39(11)
N1 P1 C37 112.21(12)
C31 P1 C37 109.08(11)
N1 P1 C25 108.40(12)
C31 P1 C25 113.13(12)
C37 P1 C25 109.60(12)

loop_
_geom_bond_atom_site_label_1
_geom_bond_atom_site_label_2
_geom_bond_distance
C1 C2 1.373(3)
C1 C6 1.381(4)
C1 B1 1.634(3)
C2 F1 1.336(3)
C2 C3 1.384(4)
C3 F2 1.340(3)
C3 C4 1.356(5)
C4 F3 1.346(3)
C4 C5 1.359(5)
C5 F4 1.360(4)
C5 C6 1.374(4)
C6 F5 1.355(3)
C7 C8 1.381(3)
C7 C12 1.386(3)
C7 B1 1.632(3)
C8 F6 1.347(3)
C8 C9 1.383(4)
C9 F7 1.345(3)
C9 C10 1.364(4)
C10 F8 1.347(3)
C10 C11 1.360(4)
C11 F9 1.345(3)
C11 C12 1.370(4)
C12 F10 1.351(3)
C13 C18 1.375(3)
C13 C14 1.378(3)
C13 B1 1.633(4)
C14 F11 1.351(3)
C14 C15 1.386(4)
C15 F12 1.351(3)
C15 C16 1.358(5)
C16 C17 1.350(4)
C16 F13 1.352(3)
C17 F14 1.342(4)
C17 C18 1.376(4)
C18 F15 1.358(3)
C19 C20 1.380(3)
C19 C24 1.378(3)
C19 N1 1.415(3)
C20 F16 1.329(3)
C20 C21 1.374(4)
C21 F17 1.337(3)
C21 C22 1.370(4)
C22 F18 1.333(3)
C22 C23 1.369(4)
C23 F19 1.338(3)
C23 C24 1.367(4)
C24 F20 1.338(3)
C25 C30 1.380(4)
C25 C26 1.398(4)
C25 P1 1.774(3)
C26 C27 1.374(4)
C27 C28 1.365(5)
C28 C29 1.369(5)
C29 C30 1.389(4)
C31 C36 1.383(3)
C31 C32 1.387(3)
C31 P1 1.773(2)
C32 C33 1.373(4)
C33 C34 1.363(4)
C34 C35 1.364(4)
C35 C36 1.376(4)
C37 C38 1.379(4)
C37 C42 1.382(4)
C37 P1 1.776(2)
C38 C39 1.383(4)
C39 C40 1.359(5)
C40 C41 1.359(5)
C41 C42 1.378(4)
N1 P1 1.645(2)
